data_4327902
loop_
_publ_author_name
'Zheng-Bo Han'
'Rui-Yun Lu'
'Yan-Fang Liang'
'Yan-Ling Zhou'
'Qing Chen'
'Ming-Hua Zeng'

_publ_contact_author
;
      Han, Zheng-Bo
      College of Chemistry
      liaoning University
      Shenyang, 110036
      P. R. China
;
_publ_contact_author_email ceshzb@lnu.edu.cn
_publ_contact_author_fax 86-24-62202380
_publ_contact_author_phone 86-24-62207849
_publ_section_title
;
 Mn(II)-Based Porous Metal-Organic Framework Showing Metamagnetic
 Properties and High Hydrogen Adsorption at Low Pressure
;
_journal_name_full 'Inorganic Chemistry'
_journal_page_first 674
_journal_page_last 679
_journal_paper_doi 10.1021/ic2021929
_journal_volume 51
_journal_year 2012
_chemical_formula_sum 'C41 H57 Mn5 N13 O19'
_chemical_formula_weight 1310.70
_chemical_name_systematic
; 
 ? 
;
_space_group_IT_number 2
_symmetry_cell_setting triclinic
_symmetry_space_group_name_Hall '-P 1'
_symmetry_space_group_name_H-M 'P -1'
_atom_sites_solution_hydrogens geom
_atom_sites_solution_primary direct
_atom_sites_solution_secondary difmap
_audit_creation_method SHELXL-97
_cell_angle_alpha 82.8400(10)
_cell_angle_beta 77.765(2)
_cell_angle_gamma 79.2580(10)
_cell_formula_units_Z 2
_cell_length_a 11.1053(10)
_cell_length_b 12.5767(12)
_cell_length_c 20.0751(19)
_cell_measurement_temperature 173(2)
_cell_volume 2681.5(4)
_computing_cell_refinement 'SAINT (Bruker, 2001)'
_computing_data_collection 'SMART (Bruker, 2001)'
_computing_data_reduction 'SAINT (Bruker, 2001)'
_computing_molecular_graphics 'SHELXTL (Bruker, 2001)'
_computing_publication_material 'SHELXTL (Bruker, 2001)'
_computing_structure_refinement 'SHELXL97 (Sheldrick, 1997)'
_computing_structure_solution 'SHELXS97 (Sheldrick, 1997)'
_diffrn_ambient_temperature 173(2)
_diffrn_measured_fraction_theta_full 0.980
_diffrn_measured_fraction_theta_max 0.980
_diffrn_measurement_device_type 'Bruker APEX area-detector diffractometer'
_diffrn_measurement_method '\f and \w scan'
_diffrn_radiation_monochromator graphite
_diffrn_radiation_source 'fine-focus sealed tube'
_diffrn_radiation_type MoK\a
_diffrn_radiation_wavelength 0.71073
_diffrn_reflns_av_R_equivalents 0.0191
_diffrn_reflns_av_sigmaI/netI 0.0395
_diffrn_reflns_limit_h_max 8
_diffrn_reflns_limit_h_min -13
_diffrn_reflns_limit_k_max 15
_diffrn_reflns_limit_k_min -15
_diffrn_reflns_limit_l_max 19
_diffrn_reflns_limit_l_min -24
_diffrn_reflns_number 14749
_diffrn_reflns_theta_full 26.00
_diffrn_reflns_theta_max 26.00
_diffrn_reflns_theta_min 1.04
_diffrn_standards_decay_% 0
_diffrn_standards_interval_time 0
_diffrn_standards_number 0
_exptl_absorpt_coefficient_mu 1.229
_exptl_absorpt_correction_T_max 0.7342
_exptl_absorpt_correction_T_min 0.6605
_exptl_absorpt_correction_type multi-scan
_exptl_absorpt_process_details 'SADABS (Sheldrick, 1996)'
_exptl_crystal_density_diffrn 1.623
_exptl_crystal_F_000 1342
_exptl_crystal_size_max 0.37
_exptl_crystal_size_mid 0.33
_exptl_crystal_size_min 0.27
_refine_diff_density_max 2.468
_refine_diff_density_min -2.254
_refine_diff_density_rms 0.168
_refine_ls_extinction_method none
_refine_ls_goodness_of_fit_ref 1.129
_refine_ls_hydrogen_treatment constr
_refine_ls_matrix_type full
_refine_ls_number_parameters 685
_refine_ls_number_reflns 10362
_refine_ls_number_restraints 4
_refine_ls_restrained_S_all 1.156
_refine_ls_R_factor_all 0.0852
_refine_ls_R_factor_gt 0.0730
_refine_ls_shift/su_max 0.000
_refine_ls_shift/su_mean 0.000
_refine_ls_structure_factor_coef Fsqd
_refine_ls_weighting_details 'calc w=1/[\s^2^(Fo^2^)+(0.1230P)^2^+9.9620P] where P=(Fo^2^+2Fc^2^)/3'
_refine_ls_weighting_scheme calc
_refine_ls_wR_factor_gt 0.2117
_refine_ls_wR_factor_ref 0.2248
_reflns_number_gt 8333
_reflns_number_total 10362
_reflns_threshold_expression >2sigma(I)
_cod_data_source_file ic2021929_si_001.cif
_cod_data_source_block 1
_cod_database_code 4327902

loop_
_symmetry_equiv_pos_as_xyz
'x, y, z'
'-x, -y, -z'

loop_
_atom_site_label
_atom_site_type_symbol
_atom_site_fract_x
_atom_site_fract_y
_atom_site_fract_z
_atom_site_U_iso_or_equiv
_atom_site_adp_type
_atom_site_occupancy
_atom_site_symmetry_multiplicity
_atom_site_calc_flag
_atom_site_refinement_flags
Mn1 Mn 0.52324(6) 0.23139(5) 0.24475(3) 0.0118(2) Uani 1 1 d .
Mn2 Mn 0.62856(6) 0.48943(5) 0.22778(4) 0.01111(19) Uani 1 1 d .
Mn3 Mn 0.37145(7) 0.71756(6) 0.26540(4) 0.0132(2) Uani 1 1 d .
Mn4 Mn 0.67368(7) 0.74452(6) 0.22976(4) 0.0153(2) Uani 1 1 d .
Mn5 Mn 0.41958(7) 0.97471(5) 0.25768(4) 0.01114(19) Uani 1 1 d .
C1 C 1.1630(5) 0.9069(4) 0.2529(3) 0.0175(10) Uani 1 1 d .
C2 C 1.0302(5) 0.9563(4) 0.2482(3) 0.0189(10) Uani 1 1 d .
C3 C 0.9943(5) 1.0709(5) 0.2490(3) 0.0286(13) Uani 1 1 d .
H3A H 1.0559 1.1134 0.2503 0.034 Uiso 1 1 calc R
C4 C 0.8755(5) 1.1222(4) 0.2480(4) 0.0291(13) Uani 1 1 d .
H4A H 0.8530 1.1988 0.2485 0.035 Uiso 1 1 calc R
C5 C 0.7871(5) 1.0553(4) 0.2462(3) 0.0182(10) Uani 1 1 d .
C6 C 0.8229(5) 0.9430(4) 0.2433(3) 0.0173(10) Uani 1 1 d .
C7 C 0.9455(5) 0.8909(4) 0.2443(3) 0.0193(11) Uani 1 1 d .
H7A H 0.9691 0.8146 0.2425 0.023 Uiso 1 1 calc R
C8 C 0.8849(4) 0.5560(4) 0.2340(3) 0.0154(10) Uani 1 1 d .
C9 C 1.0185(5) 0.5072(4) 0.2371(3) 0.0183(10) Uani 1 1 d .
C10 C 1.0555(5) 0.3932(4) 0.2321(3) 0.0239(12) Uani 1 1 d .
H10A H 0.9951 0.3513 0.2278 0.029 Uiso 1 1 calc R
C11 C 1.1756(5) 0.3422(4) 0.2332(3) 0.0233(12) Uani 1 1 d .
H11A H 1.1997 0.2661 0.2305 0.028 Uiso 1 1 calc R
C12 C 1.2616(5) 0.4091(4) 0.2388(3) 0.0178(10) Uani 1 1 d .
C13 C 1.2246(5) 0.5210(4) 0.2434(3) 0.0173(10) Uani 1 1 d .
C14 C 1.1011(5) 0.5715(4) 0.2434(3) 0.0189(11) Uani 1 1 d .
H14A H 1.0760 0.6472 0.2476 0.023 Uiso 1 1 calc R
C15 C 0.6233(5) 0.1867(4) 0.6074(3) 0.0225(11) Uani 1 1 d .
C16 C 0.6231(6) 0.2028(5) 0.5316(3) 0.0268(12) Uani 1 1 d .
C17 C 0.5759(6) 0.1284(5) 0.5008(3) 0.0310(14) Uani 1 1 d .
H17A H 0.5505 0.0659 0.5279 0.037 Uiso 1 1 calc R
C18 C 0.5651(6) 0.1431(4) 0.4327(3) 0.0267(13) Uani 1 1 d .
H18A H 0.5356 0.0915 0.4121 0.032 Uiso 1 1 calc R
C19 C 0.6003(5) 0.2385(4) 0.3956(3) 0.0203(11) Uani 1 1 d .
C20 C 0.6503(6) 0.3104(5) 0.4254(3) 0.0273(13) Uani 1 1 d .
C21 C 0.6643(7) 0.2926(5) 0.4939(3) 0.0324(15) Uani 1 1 d .
H21A H 0.7009 0.3407 0.5135 0.039 Uiso 1 1 calc R
C22 C 0.3466(5) 0.3406(4) -0.0999(3) 0.0198(11) Uani 1 1 d .
C23 C 0.3720(5) 0.3047(4) -0.0296(3) 0.0212(11) Uani 1 1 d .
C24 C 0.4193(6) 0.3746(4) 0.0051(3) 0.0248(12) Uani 1 1 d .
H24A H 0.4305 0.4447 -0.0163 0.030 Uiso 1 1 calc R
C25 C 0.4494(6) 0.3447(4) 0.0680(3) 0.0236(12) Uani 1 1 d .
H25A H 0.4804 0.3926 0.0908 0.028 Uiso 1 1 calc R
C26 C 0.4323(5) 0.2390(4) 0.0978(3) 0.0176(10) Uani 1 1 d .
C27 C 0.3839(6) 0.1700(4) 0.0644(3) 0.0238(12) Uani 1 1 d .
C28 C 0.3533(6) 0.2021(5) -0.0005(3) 0.0266(13) Uani 1 1 d .
H28A H 0.3210 0.1552 -0.0233 0.032 Uiso 1 1 calc R
C29 C 0.7347(6) 0.3281(5) 0.1304(3) 0.0459(18) Uani 1 1 d D
H29A H 0.8140 0.3367 0.1427 0.055 Uiso 1 1 calc R
H29B H 0.7122 0.3914 0.0982 0.055 Uiso 1 1 calc R
C30 C 0.7600(6) 0.2315(4) 0.0934(3) 0.0273(13) Uani 1 1 d D
H30A H 0.8258 0.2397 0.0529 0.041 Uiso 1 1 calc R
H30B H 0.6838 0.2222 0.0791 0.041 Uiso 1 1 calc R
H30C H 0.7874 0.1678 0.1232 0.041 Uiso 1 1 calc R
C31 C 0.3022(6) 0.1354(5) 0.3547(3) 0.0347(14) Uani 1 1 d D
H31A H 0.3146 0.0690 0.3863 0.042 Uiso 1 1 calc R
H31B H 0.2246 0.1352 0.3379 0.042 Uiso 1 1 calc R
C32 C 0.2812(6) 0.2281(4) 0.3943(3) 0.0287(12) Uiso 1 1 d D
H32A H 0.2091 0.2233 0.4317 0.043 Uiso 1 1 calc R
H32B H 0.2649 0.2951 0.3647 0.043 Uiso 1 1 calc R
H32C H 0.3555 0.2285 0.4133 0.043 Uiso 1 1 calc R
C33 C 0.9204(19) 0.9791(15) 0.4258(8) 0.138(6) Uani 1 1 d .
C34 C 0.7620(16) 0.8548(16) 0.4292(8) 0.137(7) Uani 1 1 d .
C35 C 0.128(5) 0.468(5) 0.434(3) 0.20(2) Uiso 0.50 1 d P
C35' C 0.0914(16) 0.4322(13) 0.4272(8) 0.044(3) Uiso 0.50 1 d P
C36 C 0.2134(9) 0.3991(6) 0.4604(4) 0.054(2) Uani 1 1 d .
C37 C 0.851(2) 0.2361(19) -0.0488(11) 0.078(6) Uiso 0.50 1 d P
C37' C 0.753(4) 0.313(3) -0.0804(19) 0.143(12) Uiso 0.50 1 d P
C38 C 0.795(5) 0.109(4) -0.010(3) 0.181(17) Uiso 0.50 1 d P
C38' C 0.742(3) 0.182(3) -0.0659(17) 0.121(10) Uiso 0.50 1 d P
C39 C 0.099(5) 0.564(3) 0.058(2) 0.39(3) Uiso 1 1 d D
C40 C 0.055(3) 0.470(2) 0.0335(13) 0.197(10) Uiso 1 1 d D
C41 C 0.9840(17) 0.7856(14) 0.4147(8) 0.119(5) Uani 1 1 d .
N1 N 0.6624(4) 1.0792(3) 0.2470(2) 0.0184(9) Uani 1 1 d .
N2 N 0.6240(4) 0.9860(3) 0.2448(2) 0.0166(9) Uani 1 1 d .
N3 N 0.7167(4) 0.9017(3) 0.2425(2) 0.0177(9) Uani 1 1 d .
N4 N 1.3293(4) 0.5622(3) 0.2466(2) 0.0162(9) Uani 1 1 d .
N5 N 1.4227(4) 0.4776(3) 0.2444(2) 0.0154(8) Uani 1 1 d .
N6 N 1.3852(4) 0.3852(3) 0.2400(2) 0.0168(9) Uani 1 1 d .
N7 N 0.6721(5) 0.3957(4) 0.3782(2) 0.0292(11) Uani 1 1 d .
N8 N 0.6357(5) 0.3766(4) 0.3234(2) 0.0214(10) Uani 1 1 d .
N9 N 0.5926(4) 0.2823(3) 0.3309(2) 0.0169(9) Uani 1 1 d .
N10 N 0.4533(4) 0.1844(3) 0.1583(2) 0.0170(9) Uani 1 1 d .
N11 N 0.4190(4) 0.0869(3) 0.1604(2) 0.0190(9) Uani 1 1 d .
N12 N 0.3778(5) 0.0738(4) 0.1052(2) 0.0245(10) Uani 1 1 d .
N13 N 0.8906(14) 0.8764(10) 0.4229(5) 0.114(4) Uani 1 1 d .
O1 O 1.2283(3) 0.9674(3) 0.2675(2) 0.0234(8) Uani 1 1 d .
O2 O 1.1987(3) 0.8081(3) 0.2427(2) 0.0205(8) Uani 1 1 d .
O3 O 0.8475(3) 0.6525(3) 0.2490(2) 0.0222(8) Uani 1 1 d .
O4 O 0.8200(3) 0.4969(3) 0.2163(2) 0.0218(8) Uani 1 1 d .
O5 O 0.6737(4) 0.2524(3) 0.63133(18) 0.0231(8) Uani 1 1 d .
O6 O 0.5729(4) 0.1111(3) 0.64178(19) 0.0257(9) Uani 1 1 d .
O7 O 0.3882(4) 0.4232(3) -0.13036(19) 0.0265(9) Uani 1 1 d .
O8 O 0.2894(4) 0.2825(3) -0.12562(18) 0.0217(8) Uani 1 1 d .
O9 O 0.4858(3) 0.8265(3) 0.20911(18) 0.0152(7) Uani 1 1 d .
O10 O 0.5582(3) 0.6332(3) 0.28272(17) 0.0149(7) Uani 1 1 d .
O11 O 0.6563(3) 0.3338(3) 0.18107(17) 0.0167(7) Uani 1 1 d .
O12 O 0.3883(3) 0.1278(3) 0.30603(18) 0.0179(7) Uani 1 1 d .
O13 O 0.9659(14) 0.6920(9) 0.4148(8) 0.178(6) Uani 1 1 d .
O14 O 0.373(6) 0.412(5) 0.449(3) 0.35(3) Uiso 0.50 1 d P
O14' O 0.3160(14) 0.4553(12) 0.4198(7) 0.071(4) Uiso 0.50 1 d P
O15 O 0.7716(16) 0.0445(14) -0.0538(8) 0.196(6) Uiso 1 1 d .
O16 O 0.028(3) 0.356(2) 0.0316(14) 0.345(13) Uiso 1 1 d D
O1W O 0.8001(10) 0.5515(8) 0.4090(5) 0.047(2) Uiso 0.50 1 d P
O2W O 0.7261(11) 0.0285(8) 0.0749(6) 0.140(4) Uani 1 1 d .
H2WA H 0.7537 -0.0390 0.0732 0.168 Uiso 1 1 d R
H2WB H 0.6571 0.0555 0.0627 0.168 Uiso 1 1 d R
O3W O 0.904(4) -0.010(3) -0.062(2) 0.115(12) Uiso 0.25 1 d P
O3W' O 0.974(3) -0.120(2) -0.0548(13) 0.070(7) Uiso 0.25 1 d P
O4W O 0.089(2) 0.1710(18) -0.0813(11) 0.054(5) Uiso 0.25 1 d P
O4W' O -0.021(3) 0.237(3) -0.0863(16) 0.086(9) Uiso 0.25 1 d P
O5W O 0.6583(19) 0.7552(15) 0.3588(8) 0.108(6) Uani 0.50 1 d P

loop_
_atom_site_aniso_label
_atom_site_aniso_U_11
_atom_site_aniso_U_22
_atom_site_aniso_U_33
_atom_site_aniso_U_23
_atom_site_aniso_U_13
_atom_site_aniso_U_12
Mn1 0.0100(4) 0.0080(4) 0.0183(4) -0.0013(3) -0.0066(3) 0.0009(3)
Mn2 0.0075(4) 0.0095(4) 0.0170(4) 0.0013(3) -0.0050(3) -0.0019(3)
Mn3 0.0086(4) 0.0091(4) 0.0227(4) -0.0018(3) -0.0048(3) -0.0011(3)
Mn4 0.0083(4) 0.0085(4) 0.0305(4) -0.0026(3) -0.0070(3) -0.0005(3)
Mn5 0.0079(4) 0.0088(4) 0.0174(4) 0.0002(3) -0.0049(3) -0.0014(3)
C1 0.010(2) 0.016(2) 0.027(3) 0.001(2) -0.005(2) -0.0026(19)
C2 0.011(2) 0.016(2) 0.033(3) 0.001(2) -0.011(2) -0.0027(19)
C3 0.014(3) 0.017(3) 0.059(4) -0.003(2) -0.014(3) -0.005(2)
C4 0.016(3) 0.009(2) 0.064(4) -0.001(2) -0.016(3) 0.000(2)
C5 0.012(2) 0.009(2) 0.034(3) -0.002(2) -0.010(2) 0.0032(18)
C6 0.011(2) 0.011(2) 0.031(3) -0.0020(19) -0.008(2) -0.0002(18)
C7 0.011(2) 0.013(2) 0.034(3) -0.003(2) -0.008(2) 0.0015(19)
C8 0.007(2) 0.016(2) 0.022(2) 0.0024(19) -0.0056(18) -0.0012(18)
C9 0.010(2) 0.014(2) 0.031(3) -0.001(2) -0.008(2) -0.0009(19)
C10 0.012(3) 0.015(3) 0.049(3) -0.004(2) -0.013(2) -0.0021(19)
C11 0.013(3) 0.011(2) 0.048(3) -0.007(2) -0.011(2) 0.0004(19)
C12 0.014(2) 0.012(2) 0.029(3) -0.0028(19) -0.009(2) 0.0004(19)
C13 0.013(2) 0.010(2) 0.031(3) -0.003(2) -0.008(2) -0.0027(18)
C14 0.010(2) 0.011(2) 0.036(3) -0.003(2) -0.008(2) 0.0027(18)
C15 0.024(3) 0.022(3) 0.022(3) -0.001(2) -0.009(2) -0.001(2)
C16 0.036(3) 0.029(3) 0.020(3) 0.005(2) -0.012(2) -0.013(3)
C17 0.048(4) 0.022(3) 0.027(3) 0.012(2) -0.015(3) -0.016(3)
C18 0.042(4) 0.018(3) 0.028(3) 0.006(2) -0.019(3) -0.017(2)
C19 0.029(3) 0.015(2) 0.021(3) -0.001(2) -0.013(2) -0.006(2)
C20 0.045(4) 0.022(3) 0.022(3) 0.005(2) -0.015(3) -0.019(3)
C21 0.059(4) 0.028(3) 0.021(3) 0.004(2) -0.018(3) -0.025(3)
C22 0.019(3) 0.021(3) 0.019(2) -0.002(2) -0.007(2) 0.000(2)
C23 0.025(3) 0.022(3) 0.019(3) 0.004(2) -0.009(2) -0.008(2)
C24 0.038(3) 0.017(3) 0.024(3) 0.005(2) -0.013(2) -0.014(2)
C25 0.036(3) 0.017(3) 0.025(3) 0.002(2) -0.015(2) -0.012(2)
C26 0.021(3) 0.018(2) 0.017(2) 0.0045(19) -0.009(2) -0.008(2)
C27 0.038(3) 0.016(3) 0.022(3) 0.004(2) -0.014(2) -0.011(2)
C28 0.041(3) 0.023(3) 0.023(3) 0.007(2) -0.019(2) -0.016(3)
C29 0.026(4) 0.060(5) 0.046(4) 0.005(3) -0.001(3) -0.008(3)
C30 0.032(3) 0.024(3) 0.023(3) -0.017(2) 0.011(2) -0.008(2)
C31 0.026(3) 0.043(4) 0.033(3) 0.000(3) -0.006(3) -0.003(3)
C33 0.20(2) 0.115(13) 0.107(11) -0.006(9) -0.015(12) -0.062(13)
C34 0.094(11) 0.200(19) 0.087(10) -0.004(10) -0.003(8) 0.024(11)
C36 0.071(6) 0.038(4) 0.045(4) -0.014(3) 0.011(4) -0.006(4)
C41 0.138(14) 0.099(11) 0.097(10) 0.012(8) -0.003(9) 0.005(10)
N1 0.009(2) 0.014(2) 0.034(2) -0.0022(17) -0.0072(18) -0.0012(16)
N2 0.010(2) 0.0097(19) 0.031(2) -0.0037(17) -0.0088(17) 0.0018(15)
N3 0.008(2) 0.0101(19) 0.037(3) -0.0054(17) -0.0096(18) -0.0001(15)
N4 0.0062(19) 0.0092(19) 0.035(2) -0.0062(17) -0.0069(17) 0.0007(15)
N5 0.009(2) 0.0094(19) 0.030(2) -0.0047(16) -0.0072(17) -0.0007(15)
N6 0.010(2) 0.0093(19) 0.032(2) -0.0019(17) -0.0073(17) -0.0010(15)
N7 0.052(3) 0.024(2) 0.020(2) 0.0047(19) -0.017(2) -0.020(2)
N8 0.031(3) 0.017(2) 0.020(2) 0.0032(17) -0.0110(19) -0.0096(19)
N9 0.024(2) 0.0087(19) 0.020(2) 0.0017(16) -0.0098(18) -0.0052(17)
N10 0.020(2) 0.013(2) 0.020(2) 0.0019(16) -0.0096(17) -0.0052(17)
N11 0.023(2) 0.015(2) 0.023(2) 0.0001(17) -0.0103(18) -0.0065(17)
N12 0.042(3) 0.020(2) 0.019(2) 0.0065(18) -0.017(2) -0.014(2)
N13 0.157(12) 0.097(8) 0.060(6) 0.017(5) 0.006(6) 0.002(8)
O1 0.0112(18) 0.0208(19) 0.041(2) -0.0067(16) -0.0106(16) -0.0005(15)
O2 0.0123(18) 0.0157(18) 0.035(2) -0.0023(15) -0.0119(15) 0.0018(14)
O3 0.0131(18) 0.0160(18) 0.040(2) -0.0050(16) -0.0134(16) 0.0031(14)
O4 0.0119(18) 0.0183(18) 0.038(2) -0.0055(16) -0.0083(16) -0.0038(14)
O5 0.029(2) 0.0226(19) 0.0197(18) -0.0026(15) -0.0068(16) -0.0078(16)
O6 0.031(2) 0.029(2) 0.0198(19) 0.0097(16) -0.0098(16) -0.0139(17)
O7 0.035(2) 0.028(2) 0.0209(19) 0.0098(16) -0.0156(17) -0.0135(18)
O8 0.022(2) 0.0247(19) 0.0203(18) -0.0024(15) -0.0079(15) -0.0055(15)
O9 0.0111(17) 0.0100(16) 0.0248(18) -0.0014(13) -0.0059(14) -0.0001(13)
O10 0.0105(17) 0.0121(16) 0.0228(18) -0.0009(13) -0.0073(14) 0.0006(13)
O11 0.0153(18) 0.0167(17) 0.0180(17) -0.0021(13) -0.0018(14) -0.0041(14)
O12 0.0163(18) 0.0130(17) 0.0237(18) -0.0051(14) -0.0010(15) -0.0019(13)
O13 0.184(13) 0.074(7) 0.242(16) 0.013(8) 0.016(11) -0.015(8)
O2W 0.157(10) 0.084(6) 0.178(11) -0.035(7) 0.002(8) -0.045(7)
O5W 0.131(16) 0.115(14) 0.077(10) -0.027(9) -0.034(10) 0.005(11)

loop_
_atom_type_symbol
_atom_type_description
_atom_type_scat_dispersion_real
_atom_type_scat_dispersion_imag
_atom_type_scat_source
C C 0.0033 0.0016 'International Tables Vol C Tables 4.2.6.8 and 6.1.1.4'
H H 0.0000 0.0000 'International Tables Vol C Tables 4.2.6.8 and 6.1.1.4'
N N 0.0061 0.0033 'International Tables Vol C Tables 4.2.6.8 and 6.1.1.4'
O O 0.0106 0.0060 'International Tables Vol C Tables 4.2.6.8 and 6.1.1.4'
Mn Mn 0.3368 0.7283 'International Tables Vol C Tables 4.2.6.8 and 6.1.1.4'

loop_
_geom_angle_atom_site_label_1
_geom_angle_atom_site_label_2
_geom_angle_atom_site_label_3
_geom_angle
_geom_angle_site_symmetry_1
_geom_angle_site_symmetry_3
N1 Mn1 N10 92.38(16) 1_545 .
N1 Mn1 O11 95.66(14) 1_545 .
N10 Mn1 O11 96.43(14) . .
N1 Mn1 O12 84.46(14) 1_545 .
N10 Mn1 O12 82.02(14) . .
O11 Mn1 O12 178.45(12) . .
N1 Mn1 N6 178.74(16) 1_545 1_455
N10 Mn1 N6 86.93(16) . 1_455
O11 Mn1 N6 83.38(14) . 1_455
O12 Mn1 N6 96.48(14) . 1_455
N1 Mn1 N9 88.63(16) 1_545 .
N10 Mn1 N9 178.82(14) . .
O11 Mn1 N9 82.85(14) . .
O12 Mn1 N9 98.70(14) . .
N6 Mn1 N9 92.05(16) 1_455 .
O4 Mn2 O7 94.25(15) . 2_665
O4 Mn2 O10 96.90(13) . .
O7 Mn2 O10 93.17(15) 2_665 .
O4 Mn2 O11 95.83(14) . .
O7 Mn2 O11 89.81(14) 2_665 .
O10 Mn2 O11 166.68(13) . .
O4 Mn2 N8 90.53(16) . .
O7 Mn2 N8 170.86(16) 2_665 .
O10 Mn2 N8 93.99(15) . .
O11 Mn2 N8 81.95(15) . .
O4 Mn2 N5 177.67(15) . 1_455
O7 Mn2 N5 88.08(16) 2_665 1_455
O10 Mn2 N5 82.97(14) . 1_455
O11 Mn2 N5 84.16(14) . 1_455
N8 Mn2 N5 87.16(16) . 1_455
O5 Mn3 O9 110.23(14) 2_666 .
O5 Mn3 O2 94.01(15) 2_666 1_455
O9 Mn3 O2 96.16(14) . 1_455
O5 Mn3 N4 113.51(16) 2_666 1_455
O9 Mn3 N4 134.22(15) . 1_455
O2 Mn3 N4 93.67(15) 1_455 1_455
O5 Mn3 O10 88.25(14) 2_666 .
O9 Mn3 O10 79.25(13) . .
O2 Mn3 O10 175.36(14) 1_455 .
N4 Mn3 O10 89.13(14) 1_455 .
O8 Mn4 O10 107.31(14) 2_665 .
O8 Mn4 O3 94.69(15) 2_665 .
O10 Mn4 O3 97.16(14) . .
O8 Mn4 N3 110.55(16) 2_665 .
O10 Mn4 N3 138.70(15) . .
O3 Mn4 N3 95.63(15) . .
O8 Mn4 O9 83.82(14) 2_665 .
O10 Mn4 O9 78.54(13) . .
O3 Mn4 O9 174.75(13) . .
N3 Mn4 O9 89.61(14) . .
O1 Mn5 O9 95.36(14) 1_455 .
O1 Mn5 O6 92.61(15) 1_455 2_666
O9 Mn5 O6 91.37(15) . 2_666
O1 Mn5 O12 95.17(14) 1_455 1_565
O9 Mn5 O12 169.46(13) . 1_565
O6 Mn5 O12 87.93(14) 2_666 1_565
O1 Mn5 N2 178.45(16) 1_455 .
O9 Mn5 N2 85.01(14) . .
O6 Mn5 N2 88.89(16) 2_666 .
O12 Mn5 N2 84.46(14) 1_565 .
O1 Mn5 N11 91.47(16) 1_455 1_565
O9 Mn5 N11 96.56(14) . 1_565
O6 Mn5 N11 170.70(15) 2_666 1_565
O12 Mn5 N11 83.39(15) 1_565 1_565
N2 Mn5 N11 86.99(16) . 1_565
O1 C1 O2 125.2(5) . .
O1 C1 C2 116.7(4) . .
O2 C1 C2 118.0(4) . .
C7 C2 C3 121.2(5) . .
C7 C2 C1 120.3(5) . .
C3 C2 C1 118.5(4) . .
C4 C3 C2 122.8(5) . .
C4 C3 H3A 118.6 . .
C2 C3 H3A 118.6 . .
C3 C4 C5 116.4(5) . .
C3 C4 H4A 121.8 . .
C5 C4 H4A 121.8 . .
N1 C5 C6 107.7(4) . .
N1 C5 C4 131.4(5) . .
C6 C5 C4 120.9(5) . .
N3 C6 C7 130.9(5) . .
N3 C6 C5 106.8(4) . .
C7 C6 C5 122.3(5) . .
C2 C7 C6 116.4(5) . .
C2 C7 H7A 121.8 . .
C6 C7 H7A 121.8 . .
O4 C8 O3 125.3(5) . .
O4 C8 C9 117.0(4) . .
O3 C8 C9 117.7(4) . .
C14 C9 C10 121.6(5) . .
C14 C9 C8 120.4(4) . .
C10 C9 C8 118.1(4) . .
C11 C10 C9 122.0(5) . .
C11 C10 H10A 119.0 . .
C9 C10 H10A 119.0 . .
C10 C11 C12 116.4(5) . .
C10 C11 H11A 121.8 . .
C12 C11 H11A 121.8 . .
N6 C12 C13 107.7(4) . .
N6 C12 C11 131.1(5) . .
C13 C12 C11 121.2(5) . .
N4 C13 C14 131.4(5) . .
N4 C13 C12 106.8(4) . .
C14 C13 C12 121.7(5) . .
C9 C14 C13 117.1(5) . .
C9 C14 H14A 121.5 . .
C13 C14 H14A 121.5 . .
O6 C15 O5 125.2(5) . .
O6 C15 C16 117.9(5) . .
O5 C15 C16 117.0(5) . .
C21 C16 C17 120.7(5) . .
C21 C16 C15 119.3(5) . .
C17 C16 C15 119.9(5) . .
C18 C17 C16 122.5(5) . .
C18 C17 H17A 118.7 . .
C16 C17 H17A 118.7 . .
C17 C18 C19 116.3(5) . .
C17 C18 H18A 121.8 . .
C19 C18 H18A 121.8 . .
N9 C19 C20 106.9(4) . .
N9 C19 C18 131.8(5) . .
C20 C19 C18 121.2(5) . .
N7 C20 C19 107.9(5) . .
N7 C20 C21 130.3(5) . .
C19 C20 C21 121.7(5) . .
C16 C21 C20 117.3(5) . .
C16 C21 H21A 121.3 . .
C20 C21 H21A 121.3 . .
O7 C22 O8 124.7(5) . .
O7 C22 C23 117.5(5) . .
O8 C22 C23 117.7(5) . .
C28 C23 C24 121.1(5) . .
C28 C23 C22 119.2(5) . .
C24 C23 C22 119.7(5) . .
C25 C24 C23 122.5(5) . .
C25 C24 H24A 118.8 . .
C23 C24 H24A 118.8 . .
C24 C25 C26 116.9(5) . .
C24 C25 H25A 121.6 . .
C26 C25 H25A 121.6 . .
N10 C26 C27 107.0(4) . .
N10 C26 C25 132.0(5) . .
C27 C26 C25 121.0(5) . .
N12 C27 C26 108.0(4) . .
N12 C27 C28 130.7(5) . .
C26 C27 C28 121.3(5) . .
C23 C28 C27 117.2(5) . .
C23 C28 H28A 121.4 . .
C27 C28 H28A 121.4 . .
O11 C29 C30 119.4(6) . .
O11 C29 H29A 107.5 . .
C30 C29 H29A 107.5 . .
O11 C29 H29B 107.5 . .
C30 C29 H29B 107.5 . .
H29A C29 H29B 107.0 . .
C29 C30 H30A 109.5 . .
C29 C30 H30B 109.5 . .
H30A C30 H30B 109.5 . .
C29 C30 H30C 109.5 . .
H30A C30 H30C 109.5 . .
H30B C30 H30C 109.5 . .
O12 C31 C32 118.6(5) . .
O12 C31 H31A 107.7 . .
C32 C31 H31A 107.7 . .
O12 C31 H31B 107.7 . .
C32 C31 H31B 107.7 . .
H31A C31 H31B 107.1 . .
C31 C32 H32A 109.5 . .
C31 C32 H32B 109.5 . .
H32A C32 H32B 109.5 . .
C31 C32 H32C 109.5 . .
H32A C32 H32C 109.5 . .
H32B C32 H32C 109.5 . .
C35' C35 C36 101(7) . .
C35 C35' C36 53(5) . .
C35 C36 O14' 93(3) . .
C35 C36 C35' 25(2) . .
O14' C36 C35' 110.2(10) . .
C35 C36 O14 126(3) . .
O14' C36 O14 33.9(18) . .
C35' C36 O14 144(2) . .
O4W' C37 C37' 115(2) 1_655 .
O4W' C37 C38' 130(2) 1_655 .
C37' C37 C38' 64(2) . .
O4W' C37 C38 122(3) 1_655 .
C37' C37 C38 112(3) . .
C38' C37 C38 51.2(19) . .
C37 C37' C38' 61(2) . .
O15 C38 C38' 72(3) . .
O15 C38 C37 116(3) . .
C38' C38 C37 56(2) . .
C38 C38' C37 73(3) . .
C38 C38' C37' 123(3) . .
C37 C38' C37' 55.0(19) . .
C38 C38' O15 50(2) . .
C37 C38' O15 112(2) . .
C37' C38' O15 165(3) . .
C39 C40 O16 159(3) . .
C39 C40 C40 110(3) . 2_565
O16 C40 C40 91(2) . 2_565
O13 C41 N13 124.9(18) . .
N2 N1 C5 106.9(4) . .
N2 N1 Mn1 117.9(3) . 1_565
C5 N1 Mn1 135.1(3) . 1_565
N1 N2 N3 112.3(4) . .
N1 N2 Mn5 122.0(3) . .
N3 N2 Mn5 125.2(3) . .
N2 N3 C6 106.4(4) . .
N2 N3 Mn4 117.2(3) . .
C6 N3 Mn4 136.1(3) . .
N5 N4 C13 106.2(4) . .
N5 N4 Mn3 116.5(3) . 1_655
C13 N4 Mn3 136.8(3) . 1_655
N6 N5 N4 112.2(4) . .
N6 N5 Mn2 121.5(3) . 1_655
N4 N5 Mn2 125.2(3) . 1_655
N5 N6 C12 107.1(4) . .
N5 N6 Mn1 118.0(3) . 1_655
C12 N6 Mn1 134.7(3) . 1_655
N8 N7 C20 106.3(4) . .
N7 N8 N9 112.7(4) . .
N7 N8 Mn2 126.3(3) . .
N9 N8 Mn2 120.8(3) . .
N8 N9 C19 106.2(4) . .
N8 N9 Mn1 119.7(3) . .
C19 N9 Mn1 134.1(3) . .
N11 N10 C26 106.4(4) . .
N11 N10 Mn1 121.5(3) . .
C26 N10 Mn1 132.1(3) . .
N12 N11 N10 113.1(4) . .
N12 N11 Mn5 128.2(3) . 1_545
N10 N11 Mn5 118.4(3) . 1_545
N11 N12 C27 105.5(4) . .
C41 N13 C33 120.6(17) . .
C41 N13 C34 115.2(14) . .
C33 N13 C34 124.2(15) . .
C1 O1 Mn5 138.2(4) . 1_655
C1 O2 Mn3 122.8(3) . 1_655
C8 O3 Mn4 122.8(3) . .
C8 O4 Mn2 137.0(3) . .
C15 O5 Mn3 122.3(3) . 2_666
C15 O6 Mn5 134.6(4) . 2_666
C22 O7 Mn2 132.2(4) . 2_665
C22 O8 Mn4 124.2(3) . 2_665
Mn3 O9 Mn5 104.29(15) . .
Mn3 O9 Mn4 100.81(13) . .
Mn5 O9 Mn4 112.54(15) . .
Mn4 O10 Mn2 102.78(14) . .
Mn4 O10 Mn3 101.33(13) . .
Mn2 O10 Mn3 113.77(15) . .
C29 O11 Mn2 113.6(4) . .
C29 O11 Mn1 138.1(4) . .
Mn2 O11 Mn1 108.24(14) . .
C31 O12 Mn5 114.1(3) . 1_545
C31 O12 Mn1 137.9(4) . .
Mn5 O12 Mn1 107.84(14) 1_545 .
O14' O14 C36 57(3) . .
O14 O14' C36 89(4) . .
C38 O15 O3W 89(3) . .
C38 O15 C38' 58(2) . .
O3W O15 C38' 118(2) . .
H2WA O2W H2WB 120.0 . .
O3W' O3W O15 139(3) . .
O4W O4W' C37 133(3) . 1_455

loop_
_geom_bond_atom_site_label_1
_geom_bond_atom_site_label_2
_geom_bond_distance
_geom_bond_site_symmetry_2
Mn1 N1 2.227(4) 1_545
Mn1 N10 2.229(4) .
Mn1 O11 2.231(3) .
Mn1 O12 2.236(4) .
Mn1 N6 2.239(4) 1_455
Mn1 N9 2.240(4) .
Mn2 O4 2.108(4) .
Mn2 O7 2.147(4) 2_665
Mn2 O10 2.169(3) .
Mn2 O11 2.217(3) .
Mn2 N8 2.246(4) .
Mn2 N5 2.269(4) 1_455
Mn3 O5 2.092(4) 2_666
Mn3 O9 2.103(3) .
Mn3 O2 2.147(3) 1_455
Mn3 N4 2.186(4) 1_455
Mn3 O10 2.222(3) .
Mn4 O8 2.101(4) 2_665
Mn4 O10 2.111(3) .
Mn4 O3 2.142(4) .
Mn4 N3 2.176(4) .
Mn4 O9 2.246(3) .
Mn5 O1 2.110(4) 1_455
Mn5 O9 2.146(3) .
Mn5 O6 2.177(4) 2_666
Mn5 O12 2.201(3) 1_565
Mn5 N2 2.259(4) .
Mn5 N11 2.263(4) 1_565
C1 O1 1.241(6) .
C1 O2 1.261(6) .
C1 C2 1.508(7) .
C2 C7 1.379(7) .
C2 C3 1.424(7) .
C3 C4 1.358(8) .
C3 H3A 0.9500 .
C4 C5 1.416(7) .
C4 H4A 0.9500 .
C5 N1 1.359(7) .
C5 C6 1.399(7) .
C6 N3 1.378(6) .
C6 C7 1.399(7) .
C7 H7A 0.9500 .
C8 O4 1.254(6) .
C8 O3 1.259(6) .
C8 C9 1.507(7) .
C9 C14 1.365(7) .
C9 C10 1.426(7) .
C10 C11 1.371(7) .
C10 H10A 0.9500 .
C11 C12 1.414(7) .
C11 H11A 0.9500 .
C12 N6 1.355(7) .
C12 C13 1.399(7) .
C13 N4 1.375(6) .
C13 C14 1.400(7) .
C14 H14A 0.9500 .
C15 O6 1.250(7) .
C15 O5 1.269(7) .
C15 C16 1.511(7) .
C16 C21 1.376(8) .
C16 C17 1.413(8) .
C17 C18 1.385(8) .
C17 H17A 0.9500 .
C18 C19 1.405(7) .
C18 H18A 0.9500 .
C19 N9 1.360(7) .
C19 C20 1.395(7) .
C20 N7 1.361(7) .
C20 C21 1.403(8) .
C21 H21A 0.9500 .
C22 O7 1.252(6) .
C22 O8 1.269(6) .
C22 C23 1.497(7) .
C23 C28 1.382(7) .
C23 C24 1.418(7) .
C24 C25 1.364(7) .
C24 H24A 0.9500 .
C25 C26 1.418(7) .
C25 H25A 0.9500 .
C26 N10 1.361(6) .
C26 C27 1.402(7) .
C27 N12 1.378(7) .
C27 C28 1.407(7) .
C28 H28A 0.9500 .
C29 O11 1.191(7) .
C29 C30 1.455(5) .
C29 H29A 0.9900 .
C29 H29B 0.9900 .
C30 H30A 0.9800 .
C30 H30B 0.9800 .
C30 H30C 0.9800 .
C31 O12 1.214(7) .
C31 C32 1.448(5) .
C31 H31A 0.9900 .
C31 H31B 0.9900 .
C32 H32A 0.9800 .
C32 H32B 0.9800 .
C32 H32C 0.9800 .
C33 N13 1.404(19) .
C34 N13 1.48(2) .
C35 C35' 0.70(6) .
C35 C36 1.31(6) .
C35' C36 1.60(2) .
C36 O14' 1.491(16) .
C36 O14 1.78(6) .
C37 O4W' 1.46(4) 1_655
C37 C37' 1.51(4) .
C37 C38' 1.61(4) .
C37 C38 1.85(5) .
C37' C38' 1.66(5) .
C38 O15 1.36(5) .
C38 C38' 1.51(5) .
C38' O15 1.69(4) .
C39 C40 1.535(5) .
C40 O16 1.537(5) .
C40 C40 1.99(5) 2_565
C41 O13 1.230(18) .
C41 N13 1.393(19) .
N1 N2 1.328(6) .
N1 Mn1 2.227(4) 1_565
N2 N3 1.331(6) .
N4 N5 1.338(6) .
N4 Mn3 2.186(4) 1_655
N5 N6 1.323(6) .
N5 Mn2 2.269(4) 1_655
N6 Mn1 2.239(4) 1_655
N7 N8 1.312(6) .
N8 N9 1.341(6) .
N10 N11 1.343(6) .
N11 N12 1.322(6) .
N11 Mn5 2.263(4) 1_545
O1 Mn5 2.110(4) 1_655
O2 Mn3 2.147(3) 1_655
O5 Mn3 2.092(4) 2_666
O6 Mn5 2.177(4) 2_666
O7 Mn2 2.147(4) 2_665
O8 Mn4 2.101(4) 2_665
O12 Mn5 2.201(3) 1_545
O14 O14' 0.99(6) .
O15 O3W 1.48(4) .
O2W H2WA 0.8501 .
O2W H2WB 0.8500 .
O3W O3W' 1.46(5) .
O4W O4W' 1.36(4) .
O4W' C37 1.46(4) 1_455

loop_
_geom_torsion_atom_site_label_1
_geom_torsion_atom_site_label_2
_geom_torsion_atom_site_label_3
_geom_torsion_atom_site_label_4
_geom_torsion
_geom_torsion_site_symmetry_1
_geom_torsion_site_symmetry_4
O1 C1 C2 C7 -168.5(5) . .
O2 C1 C2 C7 10.6(8) . .
O1 C1 C2 C3 10.5(8) . .
O2 C1 C2 C3 -170.4(5) . .
C7 C2 C3 C4 1.9(10) . .
C1 C2 C3 C4 -177.0(6) . .
C2 C3 C4 C5 0.1(10) . .
C3 C4 C5 N1 177.6(6) . .
C3 C4 C5 C6 -2.0(9) . .
N1 C5 C6 N3 0.0(6) . .
C4 C5 C6 N3 179.7(5) . .
N1 C5 C6 C7 -177.6(5) . .
C4 C5 C6 C7 2.1(9) . .
C3 C2 C7 C6 -1.8(8) . .
C1 C2 C7 C6 177.1(5) . .
N3 C6 C7 C2 -177.1(5) . .
C5 C6 C7 C2 -0.1(8) . .
O4 C8 C9 C14 167.8(5) . .
O3 C8 C9 C14 -11.9(8) . .
O4 C8 C9 C10 -11.1(7) . .
O3 C8 C9 C10 169.2(5) . .
C14 C9 C10 C11 0.0(9) . .
C8 C9 C10 C11 178.9(5) . .
C9 C10 C11 C12 -0.8(9) . .
C10 C11 C12 N6 -178.6(6) . .
C10 C11 C12 C13 0.5(9) . .
N6 C12 C13 N4 0.6(6) . .
C11 C12 C13 N4 -178.7(5) . .
N6 C12 C13 C14 -180.0(5) . .
C11 C12 C13 C14 0.7(8) . .
C10 C9 C14 C13 1.2(8) . .
C8 C9 C14 C13 -177.7(5) . .
N4 C13 C14 C9 177.8(5) . .
C12 C13 C14 C9 -1.5(8) . .
O6 C15 C16 C21 172.4(6) . .
O5 C15 C16 C21 -6.8(9) . .
O6 C15 C16 C17 -4.9(9) . .
O5 C15 C16 C17 175.9(6) . .
C21 C16 C17 C18 -1.9(11) . .
C15 C16 C17 C18 175.3(6) . .
C16 C17 C18 C19 -1.9(10) . .
C17 C18 C19 N9 -174.0(6) . .
C17 C18 C19 C20 3.8(9) . .
N9 C19 C20 N7 -0.2(7) . .
C18 C19 C20 N7 -178.5(6) . .
N9 C19 C20 C21 176.4(6) . .
C18 C19 C20 C21 -1.9(10) . .
C17 C16 C21 C20 3.8(10) . .
C15 C16 C21 C20 -173.4(6) . .
N7 C20 C21 C16 173.7(7) . .
C19 C20 C21 C16 -2.0(10) . .
O7 C22 C23 C28 -165.6(5) . .
O8 C22 C23 C28 11.4(8) . .
O7 C22 C23 C24 12.0(8) . .
O8 C22 C23 C24 -171.0(5) . .
C28 C23 C24 C25 0.4(10) . .
C22 C23 C24 C25 -177.1(6) . .
C23 C24 C25 C26 0.5(9) . .
C24 C25 C26 N10 179.5(6) . .
C24 C25 C26 C27 -1.4(9) . .
N10 C26 C27 N12 -0.6(7) . .
C25 C26 C27 N12 -179.9(5) . .
N10 C26 C27 C28 -179.3(6) . .
C25 C26 C27 C28 1.4(9) . .
C24 C23 C28 C27 -0.5(9) . .
C22 C23 C28 C27 177.1(5) . .
N12 C27 C28 C23 -178.8(6) . .
C26 C27 C28 C23 -0.5(9) . .
C35' C35 C36 O14' 136(6) . .
C35' C35 C36 O14 144(5) . .
C35 C35' C36 O14' -48(6) . .
C35 C35' C36 O14 -54(7) . .
O4W' C37 C37' C38' 124(3) 1_655 .
C38 C37 C37' C38' -20(3) . .
O4W' C37 C38 O15 -75(4) 1_655 .
C37' C37 C38 O15 66(4) . .
C38' C37 C38 O15 42(3) . .
O4W' C37 C38 C38' -117(3) 1_655 .
C37' C37 C38 C38' 24(3) . .
O15 C38 C38' C37 -141(3) . .
O15 C38 C38' C37' -164(3) . .
C37 C38 C38' C37' -24(3) . .
C37 C38 C38' O15 141(3) . .
O4W' C37 C38' C38 103(4) 1_655 .
C37' C37 C38' C38 -156(3) . .
O4W' C37 C38' C37' -102(3) 1_655 .
C38 C37 C38' C37' 156(3) . .
O4W' C37 C38' O15 71(3) 1_655 .
C37' C37 C38' O15 173(3) . .
C38 C37 C38' O15 -32(2) . .
C37 C37' C38' C38 28(4) . .
C37 C37' C38' O15 -28(11) . .
C6 C5 N1 N2 0.0(6) . .
C4 C5 N1 N2 -179.7(6) . .
C6 C5 N1 Mn1 -175.5(4) . 1_565
C4 C5 N1 Mn1 4.9(10) . 1_565
C5 N1 N2 N3 0.0(6) . .
Mn1 N1 N2 N3 176.4(3) 1_565 .
C5 N1 N2 Mn5 172.6(3) . .
Mn1 N1 N2 Mn5 -11.1(5) 1_565 .
O1 Mn5 N2 N1 56(6) 1_455 .
O9 Mn5 N2 N1 160.4(4) . .
O6 Mn5 N2 N1 -108.1(4) 2_666 .
O12 Mn5 N2 N1 -20.1(4) 1_565 .
N11 Mn5 N2 N1 63.5(4) 1_565 .
O1 Mn5 N2 N3 -132(6) 1_455 .
O9 Mn5 N2 N3 -28.1(4) . .
O6 Mn5 N2 N3 63.4(4) 2_666 .
O12 Mn5 N2 N3 151.4(4) 1_565 .
N11 Mn5 N2 N3 -125.0(4) 1_565 .
N1 N2 N3 C6 0.0(6) . .
Mn5 N2 N3 C6 -172.3(3) . .
N1 N2 N3 Mn4 -174.8(3) . .
Mn5 N2 N3 Mn4 12.9(5) . .
C7 C6 N3 N2 177.3(6) . .
C5 C6 N3 N2 0.0(6) . .
C7 C6 N3 Mn4 -9.3(9) . .
C5 C6 N3 Mn4 173.4(4) . .
O8 Mn4 N3 N2 92.5(4) 2_665 .
O10 Mn4 N3 N2 -62.8(4) . .
O3 Mn4 N3 N2 -170.4(4) . .
O9 Mn4 N3 N2 9.2(4) . .
O8 Mn4 N3 C6 -80.4(5) 2_665 .
O10 Mn4 N3 C6 124.4(5) . .
O3 Mn4 N3 C6 16.8(5) . .
O9 Mn4 N3 C6 -163.6(5) . .
C14 C13 N4 N5 -179.6(6) . .
C12 C13 N4 N5 -0.3(6) . .
C14 C13 N4 Mn3 8.9(9) . 1_655
C12 C13 N4 Mn3 -171.7(4) . 1_655
C13 N4 N5 N6 -0.1(6) . .
Mn3 N4 N5 N6 173.3(3) 1_655 .
C13 N4 N5 Mn2 167.9(3) . 1_655
Mn3 N4 N5 Mn2 -18.6(5) 1_655 1_655
N4 N5 N6 C12 0.5(6) . .
Mn2 N5 N6 C12 -168.1(3) 1_655 .
N4 N5 N6 Mn1 -174.8(3) . 1_655
Mn2 N5 N6 Mn1 16.6(5) 1_655 1_655
C13 C12 N6 N5 -0.6(6) . .
C11 C12 N6 N5 178.6(6) . .
C13 C12 N6 Mn1 173.5(4) . 1_655
C11 C12 N6 Mn1 -7.2(9) . 1_655
C19 C20 N7 N8 0.7(7) . .
C21 C20 N7 N8 -175.4(7) . .
C20 N7 N8 N9 -1.1(7) . .
C20 N7 N8 Mn2 174.5(4) . .
O4 Mn2 N8 N7 56.6(5) . .
O7 Mn2 N8 N7 178.2(9) 2_665 .
O10 Mn2 N8 N7 -40.4(5) . .
O11 Mn2 N8 N7 152.4(5) . .
N5 Mn2 N8 N7 -123.1(5) 1_455 .
O4 Mn2 N8 N9 -128.2(4) . .
O7 Mn2 N8 N9 -6.6(14) 2_665 .
O10 Mn2 N8 N9 134.9(4) . .
O11 Mn2 N8 N9 -32.4(4) . .
N5 Mn2 N8 N9 52.1(4) 1_455 .
N7 N8 N9 C19 1.0(6) . .
Mn2 N8 N9 C19 -174.9(4) . .
N7 N8 N9 Mn1 179.5(4) . .
Mn2 N8 N9 Mn1 3.7(5) . .
C20 C19 N9 N8 -0.4(6) . .
C18 C19 N9 N8 177.6(6) . .
C20 C19 N9 Mn1 -178.7(4) . .
C18 C19 N9 Mn1 -0.7(10) . .
N1 Mn1 N9 N8 122.9(4) 1_545 .
N10 Mn1 N9 N8 -26(8) . .
O11 Mn1 N9 N8 27.0(4) . .
O12 Mn1 N9 N8 -152.9(4) . .
N6 Mn1 N9 N8 -56.1(4) 1_455 .
N1 Mn1 N9 C19 -59.0(5) 1_545 .
N10 Mn1 N9 C19 152(7) . .
O11 Mn1 N9 C19 -154.9(5) . .
O12 Mn1 N9 C19 25.1(5) . .
N6 Mn1 N9 C19 122.0(5) 1_455 .
C27 C26 N10 N11 0.2(6) . .
C25 C26 N10 N11 179.3(6) . .
C27 C26 N10 Mn1 -178.0(4) . .
C25 C26 N10 Mn1 1.1(9) . .
N1 Mn1 N10 N11 51.1(4) 1_545 .
O11 Mn1 N10 N11 147.1(4) . .
O12 Mn1 N10 N11 -33.0(4) . .
N6 Mn1 N10 N11 -130.0(4) 1_455 .
N9 Mn1 N10 N11 -160(7) . .
N1 Mn1 N10 C26 -130.9(5) 1_545 .
O11 Mn1 N10 C26 -35.0(5) . .
O12 Mn1 N10 C26 145.0(5) . .
N6 Mn1 N10 C26 48.0(5) 1_455 .
N9 Mn1 N10 C26 18(8) . .
C26 N10 N11 N12 0.4(6) . .
Mn1 N10 N11 N12 178.8(4) . .
C26 N10 N11 Mn5 -173.8(3) . 1_545
Mn1 N10 N11 Mn5 4.6(5) . 1_545
N10 N11 N12 C27 -0.8(6) . .
Mn5 N11 N12 C27 172.7(4) 1_545 .
C26 C27 N12 N11 0.9(7) . .
C28 C27 N12 N11 179.4(6) . .
O13 C41 N13 C33 176.4(16) . .
O13 C41 N13 C34 -3(2) . .
O2 C1 O1 Mn5 22.0(9) . 1_655
C2 C1 O1 Mn5 -159.0(4) . 1_655
O1 C1 O2 Mn3 10.7(7) . 1_655
C2 C1 O2 Mn3 -168.4(3) . 1_655
O4 C8 O3 Mn4 -11.3(7) . .
C9 C8 O3 Mn4 168.3(3) . .
O8 Mn4 O3 C8 -53.2(4) 2_665 .
O10 Mn4 O3 C8 54.9(4) . .
N3 Mn4 O3 C8 -164.4(4) . .
O9 Mn4 O3 C8 20.1(18) . .
O3 C8 O4 Mn2 -22.8(8) . .
C9 C8 O4 Mn2 157.6(4) . .
O7 Mn2 O4 C8 96.0(5) 2_665 .
O10 Mn2 O4 C8 2.2(5) . .
O11 Mn2 O4 C8 -173.8(5) . .
N8 Mn2 O4 C8 -91.8(5) . .
N5 Mn2 O4 C8 -84(4) 1_455 .
O6 C15 O5 Mn3 -22.2(8) . 2_666
C16 C15 O5 Mn3 156.9(4) . 2_666
O5 C15 O6 Mn5 -18.0(9) . 2_666
C16 C15 O6 Mn5 162.9(4) . 2_666
O8 C22 O7 Mn2 6.3(9) . 2_665
C23 C22 O7 Mn2 -177.0(4) . 2_665
O7 C22 O8 Mn4 33.0(7) . 2_665
C23 C22 O8 Mn4 -143.8(4) . 2_665
O5 Mn3 O9 Mn5 -34.76(19) 2_666 .
O2 Mn3 O9 Mn5 61.83(16) 1_455 .
N4 Mn3 O9 Mn5 163.06(16) 1_455 .
O10 Mn3 O9 Mn5 -118.85(16) . .
O5 Mn3 O9 Mn4 82.07(17) 2_666 .
O2 Mn3 O9 Mn4 178.66(14) 1_455 .
N4 Mn3 O9 Mn4 -80.1(2) 1_455 .
O10 Mn3 O9 Mn4 -2.01(12) . .
O1 Mn5 O9 Mn3 -43.51(17) 1_455 .
O6 Mn5 O9 Mn3 49.24(16) 2_666 .
O12 Mn5 O9 Mn3 135.3(7) 1_565 .
N2 Mn5 O9 Mn3 138.00(17) . .
N11 Mn5 O9 Mn3 -135.61(16) 1_565 .
O1 Mn5 O9 Mn4 -151.89(17) 1_455 .
O6 Mn5 O9 Mn4 -59.14(17) 2_666 .
O12 Mn5 O9 Mn4 26.9(8) 1_565 .
N2 Mn5 O9 Mn4 29.63(17) . .
N11 Mn5 O9 Mn4 116.01(17) 1_565 .
O8 Mn4 O9 Mn3 111.23(15) 2_665 .
O10 Mn4 O9 Mn3 2.12(13) . .
O3 Mn4 O9 Mn3 37.5(16) . .
N3 Mn4 O9 Mn3 -138.04(17) . .
O8 Mn4 O9 Mn5 -138.20(17) 2_665 .
O10 Mn4 O9 Mn5 112.69(18) . .
O3 Mn4 O9 Mn5 148.0(15) . .
N3 Mn4 O9 Mn5 -27.47(18) . .
O8 Mn4 O10 Mn2 36.10(17) 2_665 .
O3 Mn4 O10 Mn2 -61.11(16) . .
N3 Mn4 O10 Mn2 -168.14(17) . .
O9 Mn4 O10 Mn2 115.83(16) . .
O8 Mn4 O10 Mn3 -81.74(16) 2_665 .
O3 Mn4 O10 Mn3 -178.95(14) . .
N3 Mn4 O10 Mn3 74.0(2) . .
O9 Mn4 O10 Mn3 -2.01(12) . .
O4 Mn2 O10 Mn4 41.93(16) . .
O7 Mn2 O10 Mn4 -52.74(16) 2_665 .
O11 Mn2 O10 Mn4 -155.4(5) . .
N8 Mn2 O10 Mn4 132.95(16) . .
N5 Mn2 O10 Mn4 -140.41(16) 1_455 .
O4 Mn2 O10 Mn3 150.60(16) . .
O7 Mn2 O10 Mn3 55.93(18) 2_665 .
O11 Mn2 O10 Mn3 -46.7(6) . .
N8 Mn2 O10 Mn3 -118.38(18) . .
N5 Mn2 O10 Mn3 -31.74(17) 1_455 .
O5 Mn3 O10 Mn4 -108.83(15) 2_666 .
O9 Mn3 O10 Mn4 2.14(13) . .
O2 Mn3 O10 Mn4 10.4(18) 1_455 .
N4 Mn3 O10 Mn4 137.62(17) 1_455 .
O5 Mn3 O10 Mn2 141.61(17) 2_666 .
O9 Mn3 O10 Mn2 -107.42(18) . .
O2 Mn3 O10 Mn2 -99.1(17) 1_455 .
N4 Mn3 O10 Mn2 28.05(18) 1_455 .
C30 C29 O11 Mn2 -178.2(5) . .
C30 C29 O11 Mn1 1.2(11) . .
O4 Mn2 O11 C29 -43.5(5) . .
O7 Mn2 O11 C29 50.7(5) 2_665 .
O10 Mn2 O11 C29 153.8(6) . .
N8 Mn2 O11 C29 -133.2(5) . .
N5 Mn2 O11 C29 138.8(5) 1_455 .
O4 Mn2 O11 Mn1 136.90(16) . .
O7 Mn2 O11 Mn1 -128.85(17) 2_665 .
O10 Mn2 O11 Mn1 -25.8(6) . .
N8 Mn2 O11 Mn1 47.19(17) . .
N5 Mn2 O11 Mn1 -40.76(16) 1_455 .
N1 Mn1 O11 C29 46.2(7) 1_545 .
N10 Mn1 O11 C29 -46.8(7) . .
O12 Mn1 O11 C29 -48(5) . .
N6 Mn1 O11 C29 -133.0(7) 1_455 .
N9 Mn1 O11 C29 134.1(7) . .
N1 Mn1 O11 Mn2 -134.35(17) 1_545 .
N10 Mn1 O11 Mn2 132.60(16) . .
O12 Mn1 O11 Mn2 131(5) . .
N6 Mn1 O11 Mn2 46.46(16) 1_455 .
N9 Mn1 O11 Mn2 -46.46(16) . .
C32 C31 O12 Mn5 174.1(4) . 1_545
C32 C31 O12 Mn1 -10.6(10) . .
N1 Mn1 O12 C31 139.0(6) 1_545 .
N10 Mn1 O12 C31 -127.8(6) . .
O11 Mn1 O12 C31 -127(4) . .
N6 Mn1 O12 C31 -41.8(6) 1_455 .
N9 Mn1 O12 C31 51.3(6) . .
N1 Mn1 O12 Mn5 -45.39(17) 1_545 1_545
N10 Mn1 O12 Mn5 47.81(17) . 1_545
O11 Mn1 O12 Mn5 49(5) . 1_545
N6 Mn1 O12 Mn5 133.77(17) 1_455 1_545
N9 Mn1 O12 Mn5 -133.15(16) . 1_545
C35 C36 O14 O14' -15(5) . .
C35' C36 O14 O14' 10(6) . .
C35 C36 O14' O14 168(4) . .
C35' C36 O14' O14 -174(4) . .
C38' C38 O15 O3W 125(3) . .
C37 C38 O15 O3W 89(3) . .
C37 C38 O15 C38' -36(3) . .
C37 C38' O15 C38 41(3) . .
C37' C38' O15 C38 65(11) . .
C38 C38' O15 O3W -68(3) . .
C37 C38' O15 O3W -28(3) . .
C37' C38' O15 O3W -3(12) . .
C38 O15 O3W O3W' 125(5) . .
C38' O15 O3W O3W' 177(4) . .
